data_7100167
loop_
_publ_author_name
'Craig Rice'
'Christian J. Baylies'
'J. Jeffery'
'T. A. Miller'
'T. Riis-Johanessen'

_publ_section_title
;
A Dinuclear Double Helicate with a Reprogrammable
Pitch Length.
;
_journal_name_full 'Chemical Communications'
_journal_paper_doi 10.1039/b506199g
_journal_year 2005
_chemical_formula_sum 'C78 H77 Cl6 Cu2 N15 Na2 O36 S4'
_chemical_formula_weight 2314.55
_space_group_IT_number 2
_symmetry_cell_setting triclinic
_symmetry_space_group_name_Hall '-P 1'
_symmetry_space_group_name_H-M 'P -1'
_cell_angle_alpha 93.053(2)
_cell_angle_beta 94.952(2)
_cell_angle_gamma 106.6530(10)
_cell_formula_units_Z 2
_cell_length_a 13.5033(3)
_cell_length_b 17.4605(4)
_cell_length_c 21.8269(5)
_cell_measurement_temperature 100(2)
_cell_volume 4895.55(19)
_diffrn_ambient_temperature 100(2)
_exptl_crystal_density_diffrn 1.570
_cod_database_code 7100167

loop_
_symmetry_equiv_pos_as_xyz
'x, y, z'
'-x, -y, -z'

loop_
_atom_site_label
_atom_site_type_symbol
_atom_site_fract_x
_atom_site_fract_y
_atom_site_fract_z
_atom_site_U_iso_or_equiv
_atom_site_adp_type
_atom_site_occupancy
_atom_site_symmetry_multiplicity
_atom_site_calc_flag
_atom_site_refinement_flags
_atom_site_disorder_assembly
_atom_site_disorder_group
Cu1 Cu 0.36568(7) -0.03340(5) 0.17021(4) 0.0336(2) Uani 1 1 d . . .
N11 N 0.4525(5) 0.0347(3) 0.1020(2) 0.0419(13) Uani 1 1 d . . .
C12 C 0.5539(6) 0.0596(4) 0.0997(3) 0.0527(19) Uani 1 1 d . . .
H12 H 0.5973 0.0493 0.1316 0.063 Uiso 1 1 calc R . .
C13 C 0.5995(7) 0.1016(4) 0.0503(4) 0.065(2) Uani 1 1 d . . .
H13 H 0.6711 0.1183 0.0490 0.078 Uiso 1 1 calc R . .
C14 C 0.5321(8) 0.1164(4) 0.0044(4) 0.065(3) Uani 1 1 d . . .
H14 H 0.5590 0.1449 -0.0282 0.078 Uiso 1 1 calc R . .
C15 C 0.4265(7) 0.0900(4) 0.0056(3) 0.057(2) Uani 1 1 d . . .
H15 H 0.3817 0.0987 -0.0263 0.068 Uiso 1 1 calc R . .
C16 C 0.3879(6) 0.0498(4) 0.0561(3) 0.0481(19) Uani 1 1 d . . .
N21 N 0.2554(5) -0.0142(3) 0.1167(2) 0.0384(12) Uani 1 1 d . . .
C22 C 0.2781(6) 0.0206(4) 0.0633(3) 0.0452(17) Uani 1 1 d . . .
C23 C 0.1845(7) 0.0191(4) 0.0281(3) 0.066(3) Uani 1 1 d . . .
H23 H 0.1824 0.0410 -0.0098 0.079 Uiso 1 1 calc R . .
S24 S 0.08034(16) -0.02475(11) 0.06051(8) 0.0546(5) Uani 1 1 d . . .
C25 C 0.1551(5) -0.0427(4) 0.1218(3) 0.0423(15) Uani 1 1 d . . .
N31 N 0.2034(4) -0.0813(3) 0.2177(2) 0.0361(12) Uani 1 1 d . . .
C32 C 0.1209(5) -0.0845(3) 0.1754(3) 0.0341(13) Uani 1 1 d . . .
C33 C 0.0210(5) -0.1274(4) 0.1845(3) 0.0422(15) Uani 1 1 d . . .
H33 H -0.0337 -0.1297 0.1548 0.051 Uiso 1 1 calc R . .
C34 C 0.0018(6) -0.1665(4) 0.2368(3) 0.0464(17) Uani 1 1 d . . .
H34 H -0.0658 -0.1945 0.2432 0.056 Uiso 1 1 calc R . .
C35 C 0.0844(5) -0.1639(4) 0.2803(3) 0.0430(16) Uani 1 1 d . . .
C36 C 0.1850(5) -0.1182(3) 0.2678(3) 0.0345(14) Uani 1 1 d . . .
N71 N 0.3417(4) -0.1604(3) 0.1417(2) 0.0353(12) Uani 1 1 d . . .
C72 C 0.4164(5) -0.1901(3) 0.1679(3) 0.0363(14) Uani 1 1 d . . .
C73 C 0.4177(6) -0.2672(4) 0.1529(3) 0.0450(16) Uani 1 1 d . . .
H73 H 0.4699 -0.2864 0.1709 0.054 Uiso 1 1 calc R . .
C74 C 0.3399(7) -0.3159(4) 0.1105(3) 0.0533(19) Uani 1 1 d . . .
H74 H 0.3388 -0.3684 0.0999 0.064 Uiso 1 1 calc R . .
C75 C 0.2645(7) -0.2856(4) 0.0845(3) 0.054(2) Uani 1 1 d . . .
H75 H 0.2119 -0.3176 0.0559 0.064 Uiso 1 1 calc R . .
C76 C 0.2669(6) -0.2087(4) 0.1006(3) 0.0441(16) Uani 1 1 d . . .
H76 H 0.2152 -0.1889 0.0827 0.053 Uiso 1 1 calc R . .
N81 N 0.4781(4) -0.0569(3) 0.2188(2) 0.0321(11) Uani 1 1 d . . .
C82 C 0.5500(5) -0.0054(4) 0.2559(3) 0.0363(14) Uani 1 1 d . . .
S83 S 0.64289(13) -0.04628(10) 0.28694(8) 0.0441(4) Uani 1 1 d . . .
C84 C 0.5782(5) -0.1371(4) 0.2467(3) 0.0452(16) Uani 1 1 d . . .
H84 H 0.5989 -0.1835 0.2486 0.054 Uiso 1 1 calc R . .
C85 C 0.4930(5) -0.1313(4) 0.2119(3) 0.0364(14) Uani 1 1 d . . .
N91 N 0.4538(4) 0.0866(3) 0.2418(2) 0.0324(11) Uani 1 1 d . . .
C92 C 0.5432(5) 0.0765(3) 0.2678(3) 0.0378(14) Uani 1 1 d . . .
C93 C 0.6191(5) 0.1377(4) 0.3022(3) 0.0423(15) Uani 1 1 d . . .
H93 H 0.6813 0.1296 0.3178 0.051 Uiso 1 1 calc R . .
C94 C 0.6012(6) 0.2112(4) 0.3130(3) 0.0430(16) Uani 1 1 d . . .
H94 H 0.6500 0.2525 0.3375 0.052 Uiso 1 1 calc R . .
C95 C 0.5097(5) 0.2228(3) 0.2868(3) 0.0380(15) Uani 1 1 d . . .
C96 C 0.4374(5) 0.1579(3) 0.2507(3) 0.0371(15) Uani 1 1 d . . .
Cu2 Cu 0.24925(7) 0.07221(5) 0.36234(4) 0.0401(2) Uani 1 1 d . . .
N41 N 0.3193(4) -0.0401(3) 0.3419(2) 0.0343(11) Uani 1 1 d . . .
C42 C 0.4083(5) -0.0297(4) 0.3799(3) 0.0384(14) Uani 1 1 d . . .
C43 C 0.4527(5) -0.0912(4) 0.3883(3) 0.0418(15) Uani 1 1 d . . .
H43 H 0.5139 -0.0819 0.4144 0.050 Uiso 1 1 calc R . .
C44 C 0.4069(6) -0.1661(4) 0.3582(3) 0.0433(16) Uani 1 1 d . . .
H44 H 0.4359 -0.2078 0.3637 0.052 Uiso 1 1 calc R . .
C45 C 0.3163(5) -0.1771(3) 0.3197(3) 0.0379(15) Uani 1 1 d . C .
C46 C 0.2770(5) -0.1111(3) 0.3130(3) 0.0312(13) Uani 1 1 d . . .
N51 N 0.3871(4) 0.0982(3) 0.4056(2) 0.0373(12) Uani 1 1 d . . .
C52 C 0.4475(5) 0.0511(4) 0.4103(3) 0.0389(14) Uani 1 1 d . . .
S53 S 0.56240(14) 0.09584(10) 0.45499(8) 0.0463(4) Uani 1 1 d . . .
C54 C 0.5250(6) 0.1810(4) 0.4676(3) 0.0466(17) Uani 1 1 d . . .
H54 H 0.5652 0.2269 0.4914 0.056 Uiso 1 1 calc R . .
C55 C 0.4288(5) 0.1727(4) 0.4382(3) 0.0378(14) Uani 1 1 d . . .
N61 N 0.2724(4) 0.1938(3) 0.3988(2) 0.0394(12) Uani 1 1 d . . .
C62 C 0.3620(5) 0.2253(4) 0.4351(3) 0.0362(14) Uani 1 1 d . . .
C63 C 0.3880(5) 0.2999(4) 0.4673(3) 0.0419(15) Uani 1 1 d . . .
H63 H 0.4492 0.3193 0.4937 0.050 Uiso 1 1 calc R . .
C64 C 0.3188(6) 0.3446(4) 0.4587(3) 0.0459(17) Uani 1 1 d . . .
H64 H 0.3353 0.3962 0.4778 0.055 Uiso 1 1 calc R . .
C65 C 0.2261(6) 0.3134(4) 0.4223(3) 0.0455(16) Uani 1 1 d . . .
H65 H 0.1780 0.3422 0.4177 0.055 Uiso 1 1 calc R . .
C66 C 0.2063(6) 0.2375(4) 0.3925(3) 0.0473(16) Uani 1 1 d . . .
H66 H 0.1444 0.2162 0.3670 0.057 Uiso 1 1 calc R . .
N101 N 0.2572(4) 0.1215(3) 0.2551(2) 0.0360(12) Uani 1 1 d . . .
C102 C 0.3334(6) 0.1608(3) 0.2253(3) 0.0389(15) Uani 1 1 d . . .
C103 C 0.3187(7) 0.1978(4) 0.1700(3) 0.0495(18) Uani 1 1 d . . .
C104 C 0.2174(7) 0.1903(4) 0.1466(3) 0.057(2) Uani 1 1 d . . .
H104 H 0.2042 0.2135 0.1106 0.069 Uiso 1 1 calc R . .
C105 C 0.1364(7) 0.1484(4) 0.1769(4) 0.058(2) Uani 1 1 d . . .
H105 H 0.0681 0.1425 0.1615 0.070 Uiso 1 1 calc R . .
C106 C 0.1581(6) 0.1147(4) 0.2315(3) 0.0499(18) Uani 1 1 d . . .
N111 N 0.1095(4) 0.0451(3) 0.3212(3) 0.0479(15) Uani 1 1 d . . .
C112 C 0.0783(5) 0.0676(4) 0.2675(4) 0.0466(17) Uani 1 1 d . . .
S113 S -0.05182(15) 0.03309(11) 0.24792(12) 0.0692(7) Uani 1 1 d . . .
C114 C -0.0658(7) -0.0135(4) 0.3147(5) 0.075(3) Uani 1 1 d . . .
H114 H -0.1291 -0.0434 0.3266 0.090 Uiso 1 1 calc R . .
C115 C 0.0301(6) -0.0010(4) 0.3490(4) 0.055(2) Uani 1 1 d . . .
N121 N 0.1607(4) -0.0021(3) 0.4266(3) 0.0476(14) Uani 1 1 d . . .
C122 C 0.0571(6) -0.0278(4) 0.4078(4) 0.054(2) Uani 1 1 d . . .
C123 C -0.0111(7) -0.0745(5) 0.4443(5) 0.069(3) Uani 1 1 d . . .
H123 H -0.0820 -0.0919 0.4313 0.083 Uiso 1 1 calc R . .
C124 C 0.0259(8) -0.0952(5) 0.5001(5) 0.075(3) Uani 1 1 d . . .
H124 H -0.0198 -0.1263 0.5248 0.091 Uiso 1 1 calc R . .
C125 C 0.1303(7) -0.0697(4) 0.5187(4) 0.064(2) Uani 1 1 d . . .
H125 H 0.1577 -0.0831 0.5558 0.076 Uiso 1 1 calc R . .
C126 C 0.1931(6) -0.0230(4) 0.4795(4) 0.0535(19) Uani 1 1 d . . .
H126 H 0.2642 -0.0050 0.4918 0.064 Uiso 1 1 calc R . .
Na1 Na 0.5438(3) 0.44673(16) 0.18510(12) 0.0602(8) Uani 1 1 d . . .
O200 O 0.4050(4) 0.2345(3) 0.1440(2) 0.0539(13) Uani 1 1 d . . .
C201 C 0.3896(8) 0.2594(4) 0.0824(3) 0.067(3) Uani 1 1 d . . .
H20E H 0.3517 0.2989 0.0831 0.080 Uiso 1 1 calc R . .
H20F H 0.3494 0.2136 0.0547 0.080 Uiso 1 1 calc R . .
C202 C 0.4943(9) 0.2949(4) 0.0599(4) 0.078(3) Uani 1 1 d . . .
H20A H 0.5432 0.2681 0.0765 0.094 Uiso 1 1 calc R . .
H20B H 0.4884 0.2874 0.0152 0.094 Uiso 1 1 calc R . .
O203 O 0.5312(5) 0.3785(3) 0.0793(2) 0.0706(17) Uani 1 1 d . . .
C204 C 0.6249(9) 0.4160(5) 0.0525(4) 0.084(3) Uani 1 1 d . . .
H20I H 0.6185 0.3964 0.0095 0.101 Uiso 1 1 calc R . .
H20J H 0.6834 0.4035 0.0740 0.101 Uiso 1 1 calc R . .
C205 C 0.6419(9) 0.5052(5) 0.0576(4) 0.086(3) Uani 1 1 d . . .
H20K H 0.7026 0.5316 0.0376 0.103 Uiso 1 1 calc R . .
H20L H 0.5822 0.5174 0.0371 0.103 Uiso 1 1 calc R . .
O206 O 0.6564(5) 0.5335(3) 0.1209(2) 0.0689(16) Uani 1 1 d . . .
C207 C 0.6597(8) 0.6171(4) 0.1290(4) 0.068(2) Uani 1 1 d . . .
H20G H 0.5972 0.6250 0.1084 0.082 Uiso 1 1 calc R . .
H20H H 0.7192 0.6503 0.1113 0.082 Uiso 1 1 calc R . .
C208 C 0.6676(7) 0.6392(4) 0.1956(4) 0.063(2) Uani 1 1 d . . .
H20C H 0.7310 0.6323 0.2159 0.076 Uiso 1 1 calc R . .
H20D H 0.6697 0.6950 0.2027 0.076 Uiso 1 1 calc R . .
O209 O 0.5801(4) 0.5892(3) 0.2199(2) 0.0574(14) Uani 1 1 d . . .
C210 C 0.5742(7) 0.6098(4) 0.2828(3) 0.061(2) Uani 1 1 d . . .
H21G H 0.5538 0.6586 0.2870 0.074 Uiso 1 1 calc R . .
H21H H 0.6415 0.6189 0.3062 0.074 Uiso 1 1 calc R . .
C211 C 0.4971(8) 0.5435(4) 0.3062(3) 0.064(2) Uani 1 1 d . . .
H21E H 0.4898 0.5568 0.3490 0.077 Uiso 1 1 calc R . .
H21F H 0.4301 0.5338 0.2824 0.077 Uiso 1 1 calc R . .
O212 O 0.5321(5) 0.4727(3) 0.3011(2) 0.0573(14) Uani 1 1 d . . .
C213 C 0.4941(6) 0.4178(4) 0.3453(3) 0.0489(18) Uani 1 1 d . . .
H21C H 0.4191 0.3965 0.3378 0.059 Uiso 1 1 calc R . .
H21D H 0.5117 0.4448 0.3865 0.059 Uiso 1 1 calc R . .
C214 C 0.5434(6) 0.3510(3) 0.3397(3) 0.0429(16) Uani 1 1 d . . .
H21A H 0.6129 0.3714 0.3274 0.051 Uiso 1 1 calc R . .
H21B H 0.5485 0.3285 0.3791 0.051 Uiso 1 1 calc R . .
O215 O 0.4793(4) 0.2896(2) 0.29360(19) 0.0442(11) Uani 1 1 d . . .
Na2 Na 0.0730(2) -0.44812(15) 0.36341(12) 0.0487(7) Uani 1 1 d . . .
O300 O 0.0793(4) -0.1974(2) 0.3345(2) 0.0444(11) Uani 1 1 d . . .
C301 C -0.0208(6) -0.2449(4) 0.3493(4) 0.058(2) Uani 1 1 d . C .
H30C H -0.0465 -0.2922 0.3204 0.069 Uiso 1 1 calc R . .
H30D H -0.0699 -0.2139 0.3457 0.069 Uiso 1 1 calc R . .
C302 C -0.0117(7) -0.2697(4) 0.4135(4) 0.057(2) Uani 1 1 d . . .
H30E H 0.0302 -0.2240 0.4406 0.069 Uiso 1 1 calc R C .
H30F H -0.0804 -0.2864 0.4275 0.069 Uiso 1 1 calc R . .
O303 O 0.0343(4) -0.3342(3) 0.4175(2) 0.0512(12) Uani 1 1 d . C .
C304 C 0.0139(7) -0.3718(4) 0.4743(3) 0.057(2) Uani 1 1 d . C .
H30G H 0.0105 -0.3323 0.5064 0.068 Uiso 1 1 calc R . .
H30H H 0.0699 -0.3938 0.4874 0.068 Uiso 1 1 calc R . .
C305 C -0.0874(6) -0.4379(4) 0.4647(3) 0.056(2) Uani 1 1 d . . .
H30A H -0.1041 -0.4607 0.5034 0.068 Uiso 1 1 calc R C .
H30B H -0.1432 -0.4169 0.4493 0.068 Uiso 1 1 calc R . .
O306 O -0.0758(4) -0.4978(3) 0.4208(2) 0.0537(13) Uani 1 1 d . C .
C307 C -0.1645(7) -0.5365(5) 0.3803(4) 0.067(2) Uani 1 1 d . . .
H30I H -0.2259 -0.5432 0.4019 0.081 Uiso 1 1 calc R C .
H30J H -0.1615 -0.5894 0.3664 0.081 Uiso 1 1 calc R . .
C308 C -0.1731(7) -0.4883(5) 0.3240(3) 0.065(2) Uani 1 1 d . C .
H30K H -0.2359 -0.5142 0.2968 0.077 Uiso 1 1 calc R . .
H30L H -0.1732 -0.4342 0.3368 0.077 Uiso 1 1 calc R . .
O309 O -0.0812(4) -0.4875(3) 0.2940(2) 0.0576(13) Uani 1 1 d . C .
C310 C -0.0732(7) -0.4471(5) 0.2391(4) 0.070(2) Uani 1 1 d . . .
H31E H -0.0829 -0.3946 0.2465 0.085 Uiso 1 1 calc R C .
H31F H -0.1263 -0.4775 0.2070 0.085 Uiso 1 1 calc R . .
C311 C 0.0317(7) -0.4389(5) 0.2194(3) 0.062(2) Uani 1 1 d . C .
H31G H 0.0420 -0.4913 0.2130 0.074 Uiso 1 1 calc R . .
H31H H 0.0387 -0.4133 0.1810 0.074 Uiso 1 1 calc R . .
O312 O 0.1065(4) -0.3915(3) 0.2665(2) 0.0523(13) Uani 1 1 d . C .
C313 C 0.2093(6) -0.3801(4) 0.2488(4) 0.057(2) Uani 1 1 d . . .
H31C H 0.2127 -0.3628 0.2073 0.069 Uiso 1 1 calc R C .
H31D H 0.2271 -0.4300 0.2494 0.069 Uiso 1 1 calc R . .
C314 C 0.2834(6) -0.3181(4) 0.2931(4) 0.0516(18) Uani 1 1 d . C .
H31A H 0.2741 -0.3318 0.3352 0.062 Uiso 1 1 calc R . .
H31B H 0.3544 -0.3141 0.2858 0.062 Uiso 1 1 calc R . .
O315 O 0.2617(4) -0.2436(2) 0.28362(19) 0.0435(11) Uani 1 1 d . . .
Cl1 Cl 0.73708(13) 0.86390(10) 0.13062(7) 0.0461(4) Uani 1 1 d D . .
O1A O 0.7773(4) 0.8473(3) 0.1899(2) 0.0541(12) Uani 1 1 d D . .
O1B O 0.7061(5) 0.9356(3) 0.1349(3) 0.0711(16) Uani 1 1 d D . .
O1C O 0.6492(5) 0.7992(3) 0.1076(3) 0.0709(16) Uani 1 1 d D . .
O1D O 0.8149(4) 0.8729(4) 0.0899(2) 0.0754(18) Uani 1 1 d D . .
Cl2 Cl 0.70169(13) 0.80675(9) 0.39666(7) 0.0469(4) Uani 1 1 d . . .
O2A O 0.7424(4) 0.8259(4) 0.3396(2) 0.0651(15) Uani 1 1 d . . .
O2B O 0.6988(7) 0.8803(4) 0.4278(3) 0.106(3) Uani 1 1 d . . .
O2C O 0.5982(4) 0.7579(3) 0.3872(2) 0.0608(14) Uani 1 1 d . . .
O2D O 0.7662(5) 0.7735(5) 0.4329(3) 0.108(3) Uani 1 1 d . . .
Cl3A Cl 0.1074(6) 0.8331(6) 0.9126(4) 0.072(2) Uani 0.55 1 d PD A 1
O3A O 0.0641(10) 0.8977(7) 0.9185(5) 0.0799(14) Uani 0.55 1 d PD A 1
O3B O 0.1903(9) 0.8578(7) 0.8729(5) 0.0799(14) Uani 0.55 1 d PD A 1
O3C O 0.1453(15) 0.8230(9) 0.9739(6) 0.0799(14) Uani 0.55 1 d PD A 1
O3D O 0.0338(11) 0.7655(7) 0.8806(5) 0.0799(14) Uani 0.55 1 d PD A 1
Cl3B Cl 0.0756(9) 0.8213(8) 0.9265(6) 0.072(2) Uani 0.45 1 d PD B 2
O3E O 0.0053(11) 0.8596(9) 0.9468(6) 0.0799(14) Uani 0.45 1 d PD B 2
O3F O 0.1407(12) 0.8763(9) 0.8870(6) 0.0799(14) Uani 0.45 1 d PD B 2
O3G O 0.1461(17) 0.8055(11) 0.9725(8) 0.0799(14) Uani 0.45 1 d PD B 2
O3H O 0.0199(14) 0.7474(8) 0.8973(7) 0.0799(14) Uani 0.45 1 d PD B 2
Cl4 Cl 0.3173(2) 0.45162(12) 0.12967(10) 0.0739(6) Uani 1 1 d . . .
O4A O 0.3981(5) 0.5081(4) 0.1016(3) 0.0799(18) Uani 1 1 d . . .
O4B O 0.2565(6) 0.4936(4) 0.1607(3) 0.097(2) Uani 1 1 d . . .
O4C O 0.2521(6) 0.3931(4) 0.0834(3) 0.089(2) Uani 1 1 d . . .
O4D O 0.3647(5) 0.4098(3) 0.1749(3) 0.0755(17) Uani 1 1 d . . .
Cl5 Cl 0.90509(17) 0.21812(13) 0.35560(9) 0.0653(6) Uani 1 1 d D . .
O5A O 0.8488(4) 0.1353(3) 0.3463(3) 0.0720(16) Uani 1 1 d D . .
O5B O 0.9725(6) 0.2261(4) 0.3054(4) 0.132(2) Uani 1 1 d D . .
O5C O 0.9777(5) 0.2357(5) 0.4082(3) 0.108(3) Uani 1 1 d D . .
O5D O 0.8475(6) 0.2664(4) 0.3487(5) 0.132(2) Uani 1 1 d DU . .
Cl6 Cl 0.31921(15) -0.40628(11) 0.45975(9) 0.0610(5) Uani 1 1 d D . .
O6G O 0.3927(4) -0.3522(3) 0.4302(2) 0.0736(17) Uani 1 1 d D C .
O6A O 0.2184(7) -0.3975(7) 0.4353(6) 0.0820(17) Uani 0.50 1 d PDU C 1
O6C O 0.3150(9) -0.4863(5) 0.4386(5) 0.0820(17) Uani 0.50 1 d PDU C 1
O6E O 0.3365(10) -0.3916(8) 0.5225(4) 0.0820(17) Uani 0.50 1 d PDU C 1
O6B O 0.2247(8) -0.4408(7) 0.4319(6) 0.0820(17) Uani 0.50 1 d PDU C 2
O6D O 0.3565(9) -0.4533(6) 0.4984(5) 0.0820(17) Uani 0.50 1 d PDU C 2
O6F O 0.3000(9) -0.3522(7) 0.5130(5) 0.0820(17) Uani 0.50 1 d PDU C 2
C0A C 0.8312(13) 0.3145(10) 0.2074(8) 0.082(4) Uiso 0.60 1 d PD D 1
H300 H 0.8787 0.3421 0.1800 0.123 Uiso 0.60 1 calc PR D 1
H301 H 0.8078 0.2583 0.1945 0.123 Uiso 0.60 1 calc PR D 1
H302 H 0.8656 0.3224 0.2486 0.123 Uiso 0.60 1 calc PR D 1
C1A C 0.7423(11) 0.3460(8) 0.2062(6) 0.048(3) Uiso 0.60 1 d PD D 1
C0B C 0.777(2) 0.2772(16) 0.1797(13) 0.096(8) Uiso 0.40 1 d PD D 2
H303 H 0.8398 0.3107 0.1663 0.145 Uiso 0.40 1 calc PR D 2
H304 H 0.7430 0.2357 0.1478 0.145 Uiso 0.40 1 calc PR D 2
H305 H 0.7938 0.2533 0.2164 0.145 Uiso 0.40 1 calc PR D 2
C1B C 0.709(2) 0.3247(14) 0.1927(12) 0.067(7) Uiso 0.40 1 d PD D 2
N2 N 0.6684(6) 0.3701(4) 0.2061(3) 0.0644(18) Uani 1 1 d D . .
C3 C 0.1471(9) -0.6687(6) 0.2424(5) 0.088(3) Uani 1 1 d . C .
H3A H 0.1108 -0.6683 0.2026 0.131 Uiso 1 1 calc R . .
H3B H 0.1210 -0.7203 0.2579 0.131 Uiso 1 1 calc R . .
H3C H 0.2200 -0.6581 0.2386 0.131 Uiso 1 1 calc R . .
C4 C 0.1314(7) -0.6088(4) 0.2838(4) 0.061(2) Uani 1 1 d . . .
N5 N 0.1194(6) -0.5590(4) 0.3165(3) 0.072(2) Uani 1 1 d . C .
C6 C 0.8925(13) 0.7345(9) 0.0223(7) 0.057(4) Uiso 0.50 1 d P . .
H6A H 0.8617 0.7732 0.0389 0.086 Uiso 0.50 1 calc PR . .
H6B H 0.8394 0.6913 -0.0007 0.086 Uiso 0.50 1 calc PR . .
H6C H 0.9429 0.7596 -0.0044 0.086 Uiso 0.50 1 calc PR . .
C7 C 0.9400(14) 0.7049(10) 0.0695(8) 0.060(4) Uiso 0.50 1 d P . .
N8 N 0.9794(14) 0.6869(10) 0.1036(8) 0.087(5) Uiso 0.50 1 d P . .

loop_
_atom_site_aniso_label
_atom_site_aniso_U_11
_atom_site_aniso_U_22
_atom_site_aniso_U_33
_atom_site_aniso_U_23
_atom_site_aniso_U_13
_atom_site_aniso_U_12
Cu1 0.0372(5) 0.0280(4) 0.0358(4) 0.0030(3) 0.0026(4) 0.0106(4)
N11 0.056(4) 0.033(3) 0.035(3) -0.002(2) 0.008(3) 0.010(2)
C12 0.049(5) 0.045(4) 0.058(4) -0.012(3) 0.019(4) 0.004(3)
C13 0.066(6) 0.047(4) 0.074(5) -0.015(4) 0.033(5) 0.000(4)
C14 0.101(8) 0.034(4) 0.056(4) 0.000(3) 0.033(5) 0.007(4)
C15 0.088(7) 0.036(4) 0.042(4) 0.002(3) 0.020(4) 0.008(4)
C16 0.080(6) 0.027(3) 0.035(3) -0.005(2) 0.011(4) 0.012(3)
N21 0.055(4) 0.031(3) 0.030(2) -0.0001(19) 0.004(2) 0.014(2)
C22 0.064(5) 0.030(3) 0.040(3) -0.002(2) 0.010(3) 0.011(3)
C23 0.113(7) 0.043(4) 0.034(3) -0.003(3) -0.049(4) 0.031(4)
S24 0.0568(12) 0.0514(10) 0.0493(9) 0.0037(7) -0.0137(9) 0.0115(8)
C25 0.043(4) 0.034(3) 0.048(3) -0.008(3) -0.003(3) 0.011(3)
N31 0.043(3) 0.018(2) 0.047(3) -0.001(2) 0.005(3) 0.010(2)
C32 0.030(4) 0.029(3) 0.040(3) -0.007(2) -0.010(3) 0.009(2)
C33 0.036(4) 0.035(3) 0.054(4) -0.010(3) -0.004(3) 0.013(3)
C34 0.037(4) 0.034(3) 0.067(4) 0.002(3) 0.012(4) 0.006(3)
C35 0.045(4) 0.029(3) 0.055(4) -0.006(3) 0.008(3) 0.012(3)
C36 0.038(4) 0.018(3) 0.046(3) -0.001(2) 0.007(3) 0.005(2)
N71 0.042(3) 0.026(2) 0.040(3) 0.003(2) 0.011(2) 0.010(2)
C72 0.038(4) 0.034(3) 0.040(3) 0.007(2) 0.017(3) 0.012(3)
C73 0.051(4) 0.032(3) 0.059(4) 0.010(3) 0.018(3) 0.019(3)
C74 0.071(6) 0.032(3) 0.059(4) 0.002(3) 0.023(4) 0.015(3)
C75 0.068(6) 0.035(4) 0.053(4) -0.004(3) 0.014(4) 0.006(3)
C76 0.047(4) 0.040(4) 0.041(3) 0.000(3) 0.002(3) 0.007(3)
N81 0.027(3) 0.033(3) 0.038(2) 0.003(2) 0.003(2) 0.011(2)
C82 0.029(3) 0.040(3) 0.042(3) 0.006(3) 0.008(3) 0.011(3)
S83 0.0319(9) 0.0434(9) 0.0581(9) 0.0042(7) 0.0013(8) 0.0137(7)
C84 0.045(4) 0.041(4) 0.057(4) 0.006(3) 0.015(3) 0.021(3)
C85 0.039(4) 0.034(3) 0.040(3) 0.010(2) 0.012(3) 0.015(3)
N91 0.033(3) 0.030(3) 0.034(2) 0.0040(19) -0.002(2) 0.009(2)
C92 0.041(4) 0.031(3) 0.040(3) 0.004(2) 0.010(3) 0.006(3)
C93 0.033(4) 0.043(4) 0.048(3) 0.007(3) 0.004(3) 0.006(3)
C94 0.044(4) 0.037(3) 0.038(3) 0.002(3) -0.007(3) -0.001(3)
C95 0.050(4) 0.026(3) 0.035(3) 0.004(2) 0.000(3) 0.006(3)
C96 0.041(4) 0.033(3) 0.032(3) -0.003(2) 0.007(3) 0.002(3)
Cu2 0.0303(5) 0.0335(5) 0.0528(5) -0.0059(4) 0.0027(4) 0.0060(4)
N41 0.031(3) 0.034(3) 0.040(3) 0.007(2) 0.007(2) 0.011(2)
C42 0.043(4) 0.040(3) 0.039(3) 0.010(3) 0.012(3) 0.019(3)
C43 0.038(4) 0.051(4) 0.038(3) 0.007(3) 0.007(3) 0.015(3)
C44 0.052(5) 0.042(4) 0.047(4) 0.017(3) 0.017(3) 0.027(3)
C45 0.047(4) 0.030(3) 0.043(3) 0.010(2) 0.019(3) 0.015(3)
C46 0.033(3) 0.029(3) 0.036(3) 0.011(2) 0.012(3) 0.013(2)
N51 0.036(3) 0.036(3) 0.039(3) 0.002(2) 0.007(2) 0.009(2)
C52 0.041(4) 0.035(3) 0.043(3) 0.009(3) 0.009(3) 0.012(3)
S53 0.0407(10) 0.0490(9) 0.0478(9) 0.0052(7) -0.0031(8) 0.0128(7)
C54 0.046(5) 0.041(4) 0.043(3) 0.002(3) -0.003(3) 0.000(3)
C55 0.031(4) 0.039(3) 0.036(3) 0.000(2) -0.001(3) 0.001(3)
N61 0.038(3) 0.031(3) 0.043(3) -0.008(2) -0.003(3) 0.005(2)
C62 0.037(4) 0.036(3) 0.034(3) 0.004(2) 0.002(3) 0.010(3)
C63 0.041(4) 0.039(3) 0.041(3) 0.000(3) 0.004(3) 0.005(3)
C64 0.053(5) 0.034(3) 0.044(3) -0.003(3) 0.005(3) 0.003(3)
C65 0.044(4) 0.037(3) 0.056(4) 0.001(3) 0.001(3) 0.015(3)
C66 0.040(4) 0.041(4) 0.057(4) -0.005(3) -0.002(3) 0.010(3)
N101 0.032(3) 0.031(3) 0.043(3) -0.010(2) -0.014(2) 0.014(2)
C102 0.052(4) 0.026(3) 0.041(3) -0.004(2) -0.011(3) 0.019(3)
C103 0.074(6) 0.031(3) 0.045(4) -0.009(3) -0.011(4) 0.024(3)
C104 0.076(6) 0.046(4) 0.050(4) -0.006(3) -0.015(4) 0.026(4)
C105 0.061(5) 0.042(4) 0.069(5) -0.020(4) -0.035(4) 0.028(4)
C106 0.053(5) 0.027(3) 0.067(4) -0.018(3) -0.016(4) 0.019(3)
N111 0.029(3) 0.034(3) 0.078(4) -0.015(3) 0.007(3) 0.009(2)
C112 0.031(4) 0.032(3) 0.074(5) -0.019(3) -0.014(3) 0.015(3)
S113 0.0363(11) 0.0460(10) 0.1207(18) -0.0273(11) -0.0189(11) 0.0190(8)
C114 0.048(5) 0.037(4) 0.134(8) -0.015(5) 0.012(5) 0.007(3)
C115 0.035(4) 0.032(3) 0.095(6) -0.015(4) 0.001(4) 0.011(3)
N121 0.029(3) 0.035(3) 0.078(4) -0.003(3) 0.013(3) 0.007(2)
C122 0.041(4) 0.030(3) 0.090(5) -0.008(3) 0.024(4) 0.004(3)
C123 0.041(5) 0.045(4) 0.120(8) -0.011(5) 0.024(5) 0.007(3)
C124 0.067(6) 0.042(4) 0.124(8) 0.011(5) 0.052(6) 0.015(4)
C125 0.066(6) 0.040(4) 0.091(6) 0.008(4) 0.036(5) 0.017(4)
C126 0.049(5) 0.039(4) 0.073(5) -0.004(3) 0.014(4) 0.014(3)
Na1 0.093(2) 0.0382(14) 0.0491(14) -0.0026(11) 0.0116(15) 0.0189(14)
O200 0.078(4) 0.039(3) 0.043(2) 0.0046(19) -0.004(2) 0.018(2)
C201 0.128(8) 0.038(4) 0.035(3) -0.002(3) -0.012(4) 0.031(4)
C202 0.153(10) 0.041(4) 0.047(4) -0.001(3) 0.023(5) 0.037(5)
O203 0.127(5) 0.036(3) 0.051(3) 0.000(2) 0.016(3) 0.025(3)
C204 0.148(10) 0.053(5) 0.055(5) 0.009(4) 0.041(6) 0.028(5)
C205 0.146(10) 0.047(5) 0.067(5) 0.003(4) 0.039(6) 0.023(5)
O206 0.102(5) 0.042(3) 0.070(3) 0.006(2) 0.026(3) 0.027(3)
C207 0.087(7) 0.041(4) 0.082(5) 0.011(4) 0.031(5) 0.020(4)
C208 0.071(6) 0.035(4) 0.082(5) 0.001(4) 0.008(5) 0.013(4)
O209 0.079(4) 0.038(3) 0.051(3) -0.002(2) 0.007(3) 0.012(2)
C210 0.086(6) 0.043(4) 0.057(4) -0.008(3) -0.004(4) 0.027(4)
C211 0.095(7) 0.050(4) 0.052(4) -0.006(3) 0.017(4) 0.029(4)
O212 0.093(4) 0.037(2) 0.048(3) 0.002(2) 0.021(3) 0.026(2)
C213 0.066(5) 0.036(3) 0.035(3) -0.005(3) 0.003(3) 0.003(3)
C214 0.051(4) 0.031(3) 0.035(3) -0.004(2) -0.002(3) -0.002(3)
O215 0.055(3) 0.028(2) 0.044(2) -0.0034(17) -0.003(2) 0.0070(19)
Na2 0.0523(17) 0.0403(14) 0.0507(14) -0.0011(11) 0.0111(13) 0.0083(12)
O300 0.041(3) 0.037(2) 0.058(3) 0.0117(19) 0.018(2) 0.0104(19)
C301 0.052(5) 0.040(4) 0.089(5) 0.016(4) 0.030(4) 0.019(3)
C302 0.066(5) 0.040(4) 0.074(5) 0.018(3) 0.029(4) 0.021(3)
O303 0.055(3) 0.036(2) 0.064(3) 0.007(2) 0.018(2) 0.012(2)
C304 0.082(6) 0.036(4) 0.050(4) 0.001(3) 0.015(4) 0.012(4)
C305 0.067(5) 0.045(4) 0.051(4) 0.004(3) 0.025(4) 0.002(3)
O306 0.059(3) 0.040(3) 0.056(3) -0.004(2) 0.012(2) 0.004(2)
C307 0.060(6) 0.052(4) 0.072(5) -0.008(4) 0.017(4) -0.012(4)
C308 0.060(6) 0.068(5) 0.054(4) -0.007(4) 0.013(4) 0.001(4)
O309 0.053(3) 0.066(3) 0.049(3) -0.003(2) 0.008(2) 0.009(2)
C310 0.081(7) 0.072(5) 0.053(4) -0.003(4) 0.015(4) 0.013(5)
C311 0.075(6) 0.065(5) 0.053(4) 0.008(4) 0.024(4) 0.029(4)
O312 0.065(3) 0.043(3) 0.050(3) 0.001(2) 0.021(3) 0.015(2)
C313 0.065(5) 0.033(4) 0.078(5) 0.004(3) 0.035(4) 0.014(3)
C314 0.055(5) 0.033(3) 0.078(5) 0.019(3) 0.025(4) 0.023(3)
O315 0.058(3) 0.032(2) 0.049(2) 0.0081(18) 0.015(2) 0.022(2)
Cl1 0.0372(9) 0.0519(9) 0.0504(9) 0.0184(7) 0.0071(7) 0.0114(7)
O1A 0.046(3) 0.073(3) 0.051(3) 0.026(2) 0.013(2) 0.025(2)
O1B 0.087(4) 0.046(3) 0.085(4) 0.021(3) 0.012(3) 0.024(3)
O1C 0.083(4) 0.052(3) 0.075(3) 0.016(3) -0.004(3) 0.016(3)
O1D 0.054(4) 0.127(5) 0.056(3) 0.045(3) 0.019(3) 0.035(3)
Cl2 0.0375(9) 0.0425(8) 0.0549(9) 0.0086(7) 0.0012(7) 0.0025(7)
O2A 0.039(3) 0.091(4) 0.072(3) 0.041(3) 0.012(3) 0.023(3)
O2B 0.125(7) 0.077(4) 0.097(5) -0.029(4) -0.011(4) 0.012(4)
O2C 0.046(3) 0.059(3) 0.074(3) 0.005(3) 0.011(3) 0.008(2)
O2D 0.052(4) 0.161(7) 0.135(6) 0.111(6) 0.027(4) 0.047(4)
Cl3A 0.065(5) 0.075(3) 0.075(4) -0.021(3) -0.024(3) 0.032(4)
O3A 0.087(3) 0.083(4) 0.076(3) -0.003(2) -0.010(2) 0.042(3)
O3B 0.087(3) 0.083(4) 0.076(3) -0.003(2) -0.010(2) 0.042(3)
O3C 0.087(3) 0.083(4) 0.076(3) -0.003(2) -0.010(2) 0.042(3)
O3D 0.087(3) 0.083(4) 0.076(3) -0.003(2) -0.010(2) 0.042(3)
Cl3B 0.065(5) 0.075(3) 0.075(4) -0.021(3) -0.024(3) 0.032(4)
O3E 0.087(3) 0.083(4) 0.076(3) -0.003(2) -0.010(2) 0.042(3)
O3F 0.087(3) 0.083(4) 0.076(3) -0.003(2) -0.010(2) 0.042(3)
O3G 0.087(3) 0.083(4) 0.076(3) -0.003(2) -0.010(2) 0.042(3)
O3H 0.087(3) 0.083(4) 0.076(3) -0.003(2) -0.010(2) 0.042(3)
Cl4 0.0929(17) 0.0505(11) 0.0809(13) -0.0173(10) 0.0080(12) 0.0294(11)
O4A 0.087(5) 0.060(4) 0.093(4) 0.004(3) 0.017(4) 0.021(3)
O4B 0.126(6) 0.071(4) 0.112(5) -0.012(4) 0.036(5) 0.052(4)
O4C 0.101(5) 0.068(4) 0.102(5) -0.022(3) -0.017(4) 0.043(4)
O4D 0.101(5) 0.060(3) 0.072(3) 0.004(3) 0.003(3) 0.035(3)
Cl5 0.0473(12) 0.0684(12) 0.0650(11) 0.0057(9) 0.0019(10) -0.0060(9)
O5A 0.063(4) 0.065(3) 0.086(4) -0.022(3) -0.017(3) 0.028(3)
O5B 0.092(4) 0.066(3) 0.217(7) -0.034(4) -0.034(4) 0.014(3)
O5C 0.065(5) 0.137(6) 0.102(5) -0.059(5) -0.017(4) 0.020(4)
O5D 0.092(4) 0.066(3) 0.217(7) -0.034(4) -0.034(4) 0.014(3)
Cl6 0.0441(11) 0.0544(10) 0.0761(12) 0.0197(9) 0.0034(9) -0.0006(8)
O6G 0.053(4) 0.083(4) 0.070(3) 0.022(3) 0.003(3) -0.004(3)
O6A 0.070(4) 0.076(4) 0.090(3) 0.011(3) -0.003(3) 0.008(3)
O6C 0.070(4) 0.076(4) 0.090(3) 0.011(3) -0.003(3) 0.008(3)
O6E 0.070(4) 0.076(4) 0.090(3) 0.011(3) -0.003(3) 0.008(3)
O6B 0.070(4) 0.076(4) 0.090(3) 0.011(3) -0.003(3) 0.008(3)
O6D 0.070(4) 0.076(4) 0.090(3) 0.011(3) -0.003(3) 0.008(3)
O6F 0.070(4) 0.076(4) 0.090(3) 0.011(3) -0.003(3) 0.008(3)
N2 0.087(6) 0.054(4) 0.053(3) 0.003(3) 0.010(4) 0.023(4)
C3 0.113(9) 0.064(6) 0.090(6) -0.008(5) 0.025(6) 0.031(5)
C4 0.079(6) 0.036(4) 0.070(5) 0.009(4) 0.009(4) 0.019(4)
N5 0.092(6) 0.040(4) 0.088(5) 0.007(3) 0.005(4) 0.028(3)

loop_
_geom_bond_atom_site_label_1
_geom_bond_atom_site_label_2
_geom_bond_distance
_geom_bond_site_symmetry_2
_geom_bond_publ_flag
Cu1 N21 1.928(6) . ?
Cu1 N81 1.929(5) . ?
Cu1 N11 2.168(5) . ?
Cu1 N71 2.195(5) . ?
Cu1 N31 2.451(5) . ?
Cu1 N91 2.479(5) . ?
N11 C12 1.319(9) . ?
N11 C16 1.357(9) . ?
C12 C13 1.420(10) . ?
C13 C14 1.380(13) . ?
C14 C15 1.370(12) . ?
C15 C16 1.397(9) . ?
C16 C22 1.449(11) . ?
N21 C25 1.319(9) . ?
N21 C22 1.361(8) . ?
C22 C23 1.415(11) . ?
C23 S24 1.636(10) . ?
S24 C25 1.702(7) . ?
C25 C32 1.452(9) . ?
N31 C36 1.306(7) . ?
N31 C32 1.370(8) . ?
C32 C33 1.379(9) . ?
C33 C34 1.368(10) . ?
C34 C35 1.389(10) . ?
C35 O300 1.346(8) . ?
C35 C36 1.422(9) . ?
C36 C46 1.489(9) . ?
N71 C76 1.346(8) . ?
N71 C72 1.359(8) . ?
C72 C73 1.373(9) . ?
C72 C85 1.470(9) . ?
C73 C74 1.386(10) . ?
C74 C75 1.370(11) . ?
C75 C76 1.360(9) . ?
N81 C82 1.301(8) . ?
N81 C85 1.372(8) . ?
C82 C92 1.471(9) . ?
C82 S83 1.721(7) . ?
S83 C84 1.725(7) . ?
C84 C85 1.355(10) . ?
N91 C96 1.333(8) . ?
N91 C92 1.350(8) . ?
C92 C93 1.381(9) . ?
C93 C94 1.386(10) . ?
C94 C95 1.388(10) . ?
C95 O215 1.348(8) . ?
C95 C96 1.413(8) . ?
C96 C102 1.480(10) . ?
Cu2 N51 1.931(6) . ?
Cu2 N111 1.934(6) . ?
Cu2 N61 2.153(5) . ?
Cu2 N121 2.162(6) . ?
Cu2 N41 2.447(5) . ?
N41 C46 1.307(7) . ?
N41 C42 1.361(8) . ?
C42 C43 1.385(9) . ?
C42 C52 1.456(9) . ?
C43 C44 1.378(9) . ?
C44 C45 1.382(10) . ?
C45 O315 1.350(7) . ?
C45 C46 1.411(9) . ?
N51 C52 1.315(8) . ?
N51 C55 1.388(7) . ?
C52 S53 1.713(7) . ?
S53 C54 1.718(8) . ?
C54 C55 1.362(10) . ?
C55 C62 1.461(9) . ?
N61 C66 1.333(9) . ?
N61 C62 1.342(8) . ?
C62 C63 1.383(8) . ?
C63 C64 1.386(10) . ?
C64 C65 1.374(10) . ?
C65 C66 1.388(9) . ?
N101 C102 1.307(8) . ?
N101 C106 1.360(9) . ?
C102 C103 1.425(9) . ?
C103 O200 1.348(9) . ?
C103 C104 1.386(11) . ?
C104 C105 1.373(12) . ?
C105 C106 1.401(11) . ?
C106 C112 1.470(11) . ?
N111 C112 1.329(10) . ?
N111 C115 1.355(9) . ?
C112 S113 1.694(7) . ?
S113 C114 1.705(11) . ?
C114 C115 1.393(12) . ?
C115 C122 1.441(12) . ?
N121 C126 1.306(10) . ?
N121 C122 1.359(9) . ?
C122 C123 1.384(11) . ?
C123 C124 1.382(14) . ?
C124 C125 1.368(13) . ?
C125 C126 1.386(10) . ?
Na1 O4D 2.304(8) . ?
Na1 O206 2.418(6) . ?
Na1 O209 2.458(5) . ?
Na1 N2 2.461(8) . ?
Na1 O203 2.510(5) . ?
Na1 O212 2.574(5) . ?
Na1 Cl4 3.217(4) . ?
O200 C201 1.452(8) . ?
C201 C202 1.508(13) . ?
C202 O203 1.428(9) . ?
O203 C204 1.438(11) . ?
C204 C205 1.504(11) . ?
C205 O206 1.420(10) . ?
O206 C207 1.448(9) . ?
C207 C208 1.471(11) . ?
C208 O209 1.417(9) . ?
O209 C210 1.415(8) . ?
C210 C211 1.466(11) . ?
C211 O212 1.447(9) . ?
O212 C213 1.419(8) . ?
C213 C214 1.505(10) . ?
C214 O215 1.454(7) . ?
Na2 O6A 2.330(11) . ?
Na2 O309 2.372(6) . ?
Na2 O6B 2.398(11) . ?
Na2 O312 2.405(5) . ?
Na2 N5 2.405(7) . ?
Na2 O306 2.432(5) . ?
Na2 O303 2.466(5) . ?
Na2 C304 2.978(7) . ?
O300 C301 1.442(8) . ?
C301 C302 1.493(11) . ?
C302 O303 1.437(9) . ?
O303 C304 1.444(8) . ?
C304 C305 1.505(10) . ?
C305 O306 1.432(8) . ?
O306 C307 1.402(9) . ?
C307 C308 1.540(12) . ?
C308 O309 1.450(9) . ?
O309 C310 1.420(10) . ?
C310 C311 1.485(12) . ?
C311 O312 1.418(9) . ?
O312 C313 1.435(9) . ?
C313 C314 1.486(11) . ?
C314 O315 1.433(8) . ?
Cl1 O1D 1.415(5) . ?
Cl1 O1C 1.416(5) . ?
Cl1 O1B 1.431(6) . ?
Cl1 O1A 1.435(5) . ?
Cl2 O2D 1.394(6) . ?
Cl2 O2C 1.405(5) . ?
Cl2 O2A 1.422(5) . ?
Cl2 O2B 1.432(7) . ?
Cl3A O3D 1.410(11) . ?
Cl3A O3A 1.416(11) . ?
Cl3A O3C 1.430(11) . ?
Cl3A O3B 1.456(11) . ?
Cl3B O3H 1.381(12) . ?
Cl3B O3E 1.396(12) . ?
Cl3B O3G 1.416(12) . ?
Cl3B O3F 1.474(13) . ?
Cl4 O4B 1.435(6) . ?
Cl4 O4C 1.436(6) . ?
Cl4 O4A 1.450(7) . ?
Cl4 O4D 1.468(6) . ?
Cl5 O5D 1.306(8) . ?
Cl5 O5C 1.404(7) . ?
Cl5 O5A 1.423(6) . ?
Cl5 O5B 1.472(9) . ?
Cl6 O6B 1.322(9) . ?
Cl6 O6E 1.368(9) . ?
Cl6 O6D 1.370(9) . ?
Cl6 O6G 1.389(5) . ?
Cl6 O6C 1.433(9) . ?
Cl6 O6A 1.471(10) . ?
Cl6 O6F 1.544(9) . ?
C0A C1A 1.455(15) . ?
C1A N2 1.188(12) . ?
C0B C1B 1.436(18) . ?
C1B N2 1.128(16) . ?
C3 C4 1.420(11) . ?
C4 N5 1.152(10) . ?
C6 C7 1.37(2) . ?
C7 N8 0.99(2) . ?
